data_1503100
loop_
_publ_author_name
'Valiulin, Roman A.'
'Arisco, Teresa M.'
'Kutateladze, Andrei G.'

_publ_section_title
;
 Strained to the limit: when a cyclobutyl moiety becomes a thermodynamic
 sink in a protolytic ring-opening of photogenerated oxetanes.
;
_journal_issue 15
_journal_name_full 'Organic letters'
_journal_page_first 3398
_journal_page_last 3401
_journal_paper_doi 10.1021/ol101297b
_journal_volume 12
_journal_year 2010
_chemical_formula_moiety 'C18 H21 Cl O2'
_chemical_formula_sum 'C18 H21 Cl O2'
_chemical_formula_weight 304.80
_space_group_IT_number 61
_symmetry_cell_setting orthorhombic
_symmetry_space_group_name_Hall '-P 2ac 2ab'
_symmetry_space_group_name_H-M 'P b c a'
_atom_sites_solution_hydrogens geom
_atom_sites_solution_primary direct
_atom_sites_solution_secondary difmap
_audit_creation_method SHELXL-97
_cell_angle_alpha 90.00
_cell_angle_beta 90.00
_cell_angle_gamma 90.00
_cell_formula_units_Z 8
_cell_length_a 18.9939(3)
_cell_length_b 7.06720(10)
_cell_length_c 21.2043(4)
_cell_measurement_reflns_used 9452
_cell_measurement_temperature 296(2)
_cell_measurement_theta_max 28.52
_cell_measurement_theta_min 2.20
_cell_volume 2846.33(8)
_computing_cell_refinement 'Bruker SAINT'
_computing_data_collection 'Bruker APEX2'
_computing_data_reduction 'Bruker SAINT'
_computing_molecular_graphics 'Bruker SHELXTL'
_computing_publication_material 'Bruker SHELXTL'
_computing_structure_refinement 'SHELXL-97 (Sheldrick, 2008)'
_computing_structure_solution 'SHELXS-97 (Sheldrick, 2008)'
_diffrn_ambient_temperature 296(2)
_diffrn_detector_area_resol_mean 8.33
_diffrn_measured_fraction_theta_full 1.000
_diffrn_measured_fraction_theta_max 1.000
_diffrn_measurement_device_type 'Bruker D8 APEX II Diffractometer'
_diffrn_measurement_method '\f and \w scans'
_diffrn_radiation_monochromator graphite
_diffrn_radiation_source 'fine-focus sealed tube'
_diffrn_radiation_type MoK\a
_diffrn_radiation_wavelength 0.71073
_diffrn_reflns_av_R_equivalents 0.0225
_diffrn_reflns_av_sigmaI/netI 0.0057
_diffrn_reflns_limit_h_max 24
_diffrn_reflns_limit_h_min -24
_diffrn_reflns_limit_k_max 9
_diffrn_reflns_limit_k_min -9
_diffrn_reflns_limit_l_max 27
_diffrn_reflns_limit_l_min -27
_diffrn_reflns_number 101999
_diffrn_reflns_theta_full 27.48
_diffrn_reflns_theta_max 27.48
_diffrn_reflns_theta_min 1.92
_exptl_absorpt_coefficient_mu 0.271
_exptl_absorpt_correction_T_max 0.9511
_exptl_absorpt_correction_T_min 0.8467
_exptl_absorpt_correction_type multi-scan
_exptl_crystal_colour colourless
_exptl_crystal_density_diffrn 1.423
_exptl_crystal_density_method 'not measured'
_exptl_crystal_description parallelogram
_exptl_crystal_F_000 1296
_exptl_crystal_size_max 0.64
_exptl_crystal_size_mid 0.37
_exptl_crystal_size_min 0.19
_refine_diff_density_max 0.425
_refine_diff_density_min -0.258
_refine_diff_density_rms 0.065
_refine_ls_extinction_method none
_refine_ls_goodness_of_fit_ref 0.910
_refine_ls_hydrogen_treatment noref
_refine_ls_matrix_type full
_refine_ls_number_parameters 191
_refine_ls_number_reflns 3261
_refine_ls_number_restraints 0
_refine_ls_restrained_S_all 0.910
_refine_ls_R_factor_all 0.0325
_refine_ls_R_factor_gt 0.0316
_refine_ls_shift/su_max 0.002
_refine_ls_shift/su_mean 0.000
_refine_ls_structure_factor_coef Fsqd
_refine_ls_weighting_details 'calc w=1/[\s^2^(Fo^2^)+(0.0626P)^2^+2.0051P] where P=(Fo^2^+2Fc^2^)/3'
_refine_ls_weighting_scheme calc
_refine_ls_wR_factor_gt 0.0895
_refine_ls_wR_factor_ref 0.0909
_reflns_number_gt 3140
_reflns_number_total 3261
_reflns_threshold_expression >2sigma(I)
_cod_data_source_file ol101297b_si_008.cif
_cod_data_source_block ortho77
_cod_depositor_comments
;
The following automatic conversions were performed:

'_symmetry_cell_setting' value 'Orthorhombic' changed to
'orthorhombic' according to
/home/saulius/struct/CIF-dictionaries/cif_core.dic dictionary named
'cif_core.dic' version 2.4.2 from 2011-04-26.

Automatic conversion script
Id: cif_fix_values 1715 2011-07-08 13:25:40Z adriana 
;
_cod_original_sg_symbol_H-M 'Pbca '
_cod_database_code 1503100

loop_
_symmetry_equiv_pos_as_xyz
'x, y, z'
'x+1/2, -y+1/2, -z'
'-x, y+1/2, -z+1/2'
'-x+1/2, -y, z+1/2'
'-x, -y, -z'
'-x-1/2, y-1/2, z'
'x, -y-1/2, z-1/2'
'x-1/2, y, -z-1/2'

loop_
_atom_site_label
_atom_site_type_symbol
_atom_site_fract_x
_atom_site_fract_y
_atom_site_fract_z
_atom_site_U_iso_or_equiv
_atom_site_adp_type
_atom_site_occupancy
_atom_site_symmetry_multiplicity
_atom_site_calc_flag
_atom_site_refinement_flags
Cl1 Cl 0.680834(15) 0.39682(4) 0.655114(13) 0.01890(10) Uani 1 1 d .
O1 O 0.48937(4) 1.11666(11) 0.68633(4) 0.01725(18) Uani 1 1 d .
O2 O 0.52751(4) 0.39477(10) 0.59565(4) 0.01358(17) Uani 1 1 d .
H2 H 0.5231 0.3418 0.6298 0.020 Uiso 1 1 calc R
C1 C 0.33155(6) 0.56812(16) 0.71373(5) 0.0143(2) Uani 1 1 d .
H1 H 0.3160 0.5538 0.7550 0.017 Uiso 1 1 calc R
C2 C 0.37613(5) 0.45197(15) 0.68440(5) 0.0137(2) Uani 1 1 d .
H2A H 0.3971 0.3460 0.7024 0.016 Uiso 1 1 calc R
C3 C 0.38760(5) 0.51928(15) 0.61682(5) 0.0131(2) Uani 1 1 d .
H3 H 0.3941 0.4141 0.5873 0.016 Uiso 1 1 calc R
C4 C 0.44728(5) 0.66961(15) 0.61188(5) 0.0111(2) Uani 1 1 d .
H4 H 0.4374 0.7428 0.5736 0.013 Uiso 1 1 calc R
C5 C 0.52402(5) 0.59362(14) 0.60430(5) 0.0102(2) Uani 1 1 d .
C6 C 0.56115(5) 0.68795(15) 0.54847(5) 0.0117(2) Uani 1 1 d .
H6 H 0.5397 0.6640 0.5072 0.014 Uiso 1 1 calc R
C7 C 0.63919(6) 0.62891(16) 0.55440(5) 0.0134(2) Uani 1 1 d .
H7 H 0.6489 0.5066 0.5344 0.016 Uiso 1 1 calc R
C8 C 0.68040(6) 0.79143(18) 0.52401(5) 0.0172(2) Uani 1 1 d .
H8A H 0.6845 0.7730 0.4788 0.021 Uiso 1 1 calc R
H8B H 0.7273 0.8008 0.5419 0.021 Uiso 1 1 calc R
C9 C 0.64899(6) 0.62304(15) 0.62726(5) 0.0130(2) Uani 1 1 d .
H9 H 0.6825 0.7217 0.6396 0.016 Uiso 1 1 calc R
C10 C 0.56662(6) 0.89922(15) 0.56728(5) 0.0136(2) Uani 1 1 d .
H10 H 0.5264 0.9724 0.5518 0.016 Uiso 1 1 calc R
C11 C 0.63677(6) 0.97061(17) 0.53896(6) 0.0202(2) Uani 1 1 d .
H11A H 0.6614 1.0503 0.5690 0.024 Uiso 1 1 calc R
H11B H 0.6282 1.0430 0.5009 0.024 Uiso 1 1 calc R
C12 C 0.56718(6) 0.88692(14) 0.64175(5) 0.0118(2) Uani 1 1 d .
H12 H 0.6064 0.9595 0.6596 0.014 Uiso 1 1 calc R
C13 C 0.49738(6) 0.95531(15) 0.66696(5) 0.0122(2) Uani 1 1 d .
C14 C 0.43978(5) 0.80943(14) 0.66747(5) 0.0117(2) Uani 1 1 d .
H14 H 0.4474 0.7342 0.7057 0.014 Uiso 1 1 calc R
C15 C 0.57627(5) 0.67266(15) 0.65403(5) 0.0107(2) Uani 1 1 d .
H15 H 0.5678 0.6318 0.6975 0.013 Uiso 1 1 calc R
C16 C 0.30995(5) 0.72723(16) 0.66967(5) 0.0153(2) Uani 1 1 d .
H16 H 0.2618 0.7712 0.6773 0.018 Uiso 1 1 calc R
C17 C 0.31790(6) 0.62612(17) 0.60580(5) 0.0163(2) Uani 1 1 d .
H17A H 0.3217 0.7155 0.5712 0.020 Uiso 1 1 calc R
H17B H 0.2792 0.5399 0.5979 0.020 Uiso 1 1 calc R
C18 C 0.36484(6) 0.88937(15) 0.67325(6) 0.0152(2) Uani 1 1 d .
H18A H 0.3564 0.9791 0.6395 0.018 Uiso 1 1 calc R
H18B H 0.3600 0.9556 0.7131 0.018 Uiso 1 1 calc R

loop_
_atom_site_aniso_label
_atom_site_aniso_U_11
_atom_site_aniso_U_22
_atom_site_aniso_U_33
_atom_site_aniso_U_23
_atom_site_aniso_U_13
_atom_site_aniso_U_12
Cl1 0.01721(16) 0.02059(17) 0.01892(16) 0.00205(10) 0.00080(9) 0.00804(10)
O1 0.0204(4) 0.0111(4) 0.0202(4) -0.0012(3) 0.0023(3) 0.0007(3)
O2 0.0155(4) 0.0097(4) 0.0155(4) -0.0013(3) 0.0018(3) -0.0006(3)
C1 0.0123(5) 0.0159(5) 0.0146(5) 0.0022(4) 0.0009(4) -0.0024(4)
C2 0.0113(5) 0.0125(5) 0.0172(5) 0.0016(4) -0.0007(4) -0.0024(4)
C3 0.0101(4) 0.0147(5) 0.0146(5) -0.0019(4) 0.0001(4) -0.0021(4)
C4 0.0095(4) 0.0124(5) 0.0114(4) 0.0007(4) 0.0000(3) -0.0005(4)
C5 0.0104(5) 0.0097(5) 0.0106(4) -0.0011(3) 0.0003(4) -0.0005(3)
C6 0.0110(5) 0.0140(5) 0.0100(4) -0.0004(4) 0.0003(4) -0.0015(4)
C7 0.0113(5) 0.0164(5) 0.0124(5) -0.0011(4) 0.0015(4) -0.0011(4)
C8 0.0137(5) 0.0235(6) 0.0144(5) 0.0007(4) 0.0024(4) -0.0050(4)
C9 0.0110(5) 0.0141(5) 0.0140(5) 0.0005(4) -0.0001(4) 0.0008(4)
C10 0.0152(5) 0.0137(5) 0.0119(5) 0.0018(4) 0.0011(4) -0.0012(4)
C11 0.0222(6) 0.0181(5) 0.0201(5) 0.0022(4) 0.0066(4) -0.0061(4)
C12 0.0118(5) 0.0112(5) 0.0126(5) -0.0004(4) 0.0003(4) -0.0018(4)
C13 0.0147(5) 0.0115(5) 0.0105(4) 0.0017(4) -0.0005(4) 0.0004(4)
C14 0.0112(5) 0.0106(4) 0.0134(4) 0.0005(4) 0.0009(4) 0.0008(4)
C15 0.0100(5) 0.0116(5) 0.0105(4) -0.0003(3) -0.0001(3) 0.0005(4)
C16 0.0105(5) 0.0166(5) 0.0187(5) 0.0024(4) 0.0015(4) 0.0023(4)
C17 0.0107(5) 0.0217(6) 0.0164(5) 0.0023(4) -0.0020(4) -0.0015(4)
C18 0.0129(5) 0.0132(5) 0.0196(5) 0.0014(4) 0.0022(4) 0.0029(4)

loop_
_atom_type_symbol
_atom_type_description
_atom_type_scat_dispersion_real
_atom_type_scat_dispersion_imag
_atom_type_scat_source
C C 0.0033 0.0016 'International Tables Vol C Tables 4.2.6.8 and 6.1.1.4'
H H 0.0000 0.0000 'International Tables Vol C Tables 4.2.6.8 and 6.1.1.4'
O O 0.0106 0.0060 'International Tables Vol C Tables 4.2.6.8 and 6.1.1.4'
Cl Cl 0.1484 0.1585 'International Tables Vol C Tables 4.2.6.8 and 6.1.1.4'

loop_
_geom_angle_atom_site_label_1
_geom_angle_atom_site_label_2
_geom_angle_atom_site_label_3
_geom_angle
C5 O2 H2 109.5
C2 C1 C16 109.91(10)
C2 C1 H1 125.0
C16 C1 H1 125.0
C1 C2 C3 109.68(9)
C1 C2 H2A 125.2
C3 C2 H2A 125.2
C2 C3 C17 99.93(8)
C2 C3 C4 112.33(8)
C17 C3 C4 106.30(9)
C2 C3 H3 112.5
C17 C3 H3 112.5
C4 C3 H3 112.5
C14 C4 C3 108.54(8)
C14 C4 C5 112.61(8)
C3 C4 C5 116.86(8)
C14 C4 H4 106.0
C3 C4 H4 106.0
C5 C4 H4 106.0
O2 C5 C6 108.05(8)
O2 C5 C15 114.49(9)
C6 C5 C15 94.26(8)
O2 C5 C4 113.42(8)
C6 C5 C4 111.09(8)
C15 C5 C4 113.78(8)
C5 C6 C7 105.16(8)
C5 C6 C10 104.57(8)
C7 C6 C10 100.08(8)
C5 C6 H6 115.1
C7 C6 H6 115.1
C10 C6 H6 115.1
C8 C7 C6 104.69(9)
C8 C7 C9 112.11(9)
C6 C7 C9 101.69(8)
C8 C7 H7 112.5
C6 C7 H7 112.5
C9 C7 H7 112.5
C7 C8 C11 104.71(9)
C7 C8 H8A 110.8
C11 C8 H8A 110.8
C7 C8 H8B 110.8
C11 C8 H8B 110.8
H8A C8 H8B 108.9
C15 C9 C7 104.69(8)
C15 C9 Cl1 112.48(7)
C7 C9 Cl1 112.81(7)
C15 C9 H9 108.9
C7 C9 H9 108.9
Cl1 C9 H9 108.9
C11 C10 C6 105.81(9)
C11 C10 C12 113.56(9)
C6 C10 C12 101.80(8)
C11 C10 H10 111.7
C6 C10 H10 111.7
C12 C10 H10 111.7
C10 C11 C8 105.92(9)
C10 C11 H11A 110.6
C8 C11 H11A 110.6
C10 C11 H11B 110.6
C8 C11 H11B 110.6
H11A C11 H11B 108.7
C13 C12 C15 110.61(9)
C13 C12 C10 109.28(9)
C15 C12 C10 102.88(8)
C13 C12 H12 111.3
C15 C12 H12 111.3
C10 C12 H12 111.3
O1 C13 C14 123.17(10)
O1 C13 C12 121.84(10)
C14 C13 C12 114.98(9)
C13 C14 C18 115.00(9)
C13 C14 C4 111.48(8)
C18 C14 C4 112.43(9)
C13 C14 H14 105.7
C18 C14 H14 105.7
C4 C14 H14 105.7
C9 C15 C12 105.19(8)
C9 C15 C5 104.01(8)
C12 C15 C5 99.59(8)
C9 C15 H15 115.4
C12 C15 H15 115.4
C5 C15 H15 115.4
C1 C16 C17 99.86(9)
C1 C16 C18 109.59(9)
C17 C16 C18 108.67(9)
C1 C16 H16 112.6
C17 C16 H16 112.6
C18 C16 H16 112.6
C16 C17 C3 100.27(8)
C16 C17 H17A 111.7
C3 C17 H17A 111.7
C16 C17 H17B 111.7
C3 C17 H17B 111.7
H17A C17 H17B 109.5
C14 C18 C16 110.31(9)
C14 C18 H18A 109.6
C16 C18 H18A 109.6
C14 C18 H18B 109.6
C16 C18 H18B 109.6
H18A C18 H18B 108.1

loop_
_geom_bond_atom_site_label_1
_geom_bond_atom_site_label_2
_geom_bond_distance
Cl1 C9 1.8085(11)
O1 C13 1.2215(14)
O2 C5 1.4188(12)
O2 H2 0.8200
C1 C2 1.3333(16)
C1 C16 1.5185(15)
C1 H1 0.9300
C2 C3 1.5256(15)
C2 H2A 0.9300
C3 C17 1.5418(15)
C3 C4 1.5571(14)
C3 H3 0.9800
C4 C14 1.5447(14)
C4 C5 1.5617(14)
C4 H4 0.9800
C5 C6 1.5307(14)
C5 C15 1.5521(14)
C6 C7 1.5451(14)
C6 C10 1.5489(14)
C6 H6 0.9800
C7 C8 1.5320(15)
C7 C9 1.5568(14)
C7 H7 0.9800
C8 C11 1.5463(17)
C8 H8A 0.9700
C8 H8B 0.9700
C9 C15 1.5339(14)
C9 H9 0.9800
C10 C11 1.5461(15)
C10 C12 1.5815(15)
C10 H10 0.9800
C11 H11A 0.9700
C11 H11B 0.9700
C12 C13 1.5091(15)
C12 C15 1.5461(14)
C12 H12 0.9800
C13 C14 1.5033(14)
C14 C18 1.5363(14)
C14 H14 0.9800
C15 H15 0.9800
C16 C17 1.5387(16)
C16 C18 1.5511(15)
C16 H16 0.9800
C17 H17A 0.9700
C17 H17B 0.9700
C18 H18A 0.9700
C18 H18B 0.9700
